data_4116297
loop_
_publ_author_name
'Xinjian Lei'
'Maoyu Shang'
'Thomas P. Fehlner'

_publ_section_title
;
 Chemistry of Dimetallaboranes Derived from the Reaction of [Cp*MCl2]2
 with Monoboranes (M = Ru, Rh; Cp* = \h5-C5Me5)
;
_journal_name_full 'Journal of the American Chemical Society'
_journal_page_first 1275
_journal_page_last 1287
_journal_paper_doi 10.1021/ja982954j
_journal_volume 121
_journal_year 1999
_chemical_formula_sum 'C20 H39 B3 Ru2'
_chemical_formula_weight 514.08
_chemical_name_systematic
;

 1,2-{(C5Me5)Ru}2B3H9

;
_space_group_IT_number 15
_symmetry_cell_setting monoclinic
_symmetry_space_group_name_Hall '-C 2yc'
_symmetry_space_group_name_H-M 'C 1 2/c 1'
_atom_sites_solution_hydrogens geom
_atom_sites_solution_primary direct
_atom_sites_solution_secondary difmap
_audit_creation_method SHELXL-97
_cell_angle_alpha 90.00
_cell_angle_beta 103.12(3)
_cell_angle_gamma 90.00
_cell_formula_units_Z 4
_cell_length_a 11.372(2)
_cell_length_b 14.061(3)
_cell_length_c 15.233(3)
_cell_measurement_reflns_used 25
_cell_measurement_temperature 293(2)
_cell_measurement_theta_max 16
_cell_measurement_theta_min 15
_cell_volume 2372.2(9)
_computing_cell_refinement CAD4-ARGUS
_computing_data_collection CAD4-ARGUS
_computing_data_reduction
;

CHI90s (Boyle, 1996), XCAD4 (Harms, 1996), SHELXTL-V5 (Siemens, 1994)

;
_computing_molecular_graphics 'ORTEP-III (Burnett & Johnson 1996)'
_computing_publication_material 'SHELXTL-V5 (Siemens, 1994)'
_computing_structure_refinement 'SHELXL-97 (Sheldrick, 1997)'
_computing_structure_solution 'SHELXS-97 (Sheldrick, 1990)'
_diffrn_ambient_temperature 293(2)
_diffrn_measured_fraction_theta_full 0.999
_diffrn_measured_fraction_theta_max 0.999
_diffrn_measurement_device_type 'Enraf Nonius CAD4'
_diffrn_measurement_method Omega-theta-scans
_diffrn_radiation_monochromator graphite
_diffrn_radiation_source 'fine-focus sealed tube'
_diffrn_radiation_type MoK\a
_diffrn_radiation_wavelength 0.71073
_diffrn_reflns_av_R_equivalents 0.1007
_diffrn_reflns_av_sigmaI/netI 0.0233
_diffrn_reflns_limit_h_max 13
_diffrn_reflns_limit_h_min 0
_diffrn_reflns_limit_k_max 16
_diffrn_reflns_limit_k_min 0
_diffrn_reflns_limit_l_max 17
_diffrn_reflns_limit_l_min -18
_diffrn_reflns_number 2190
_diffrn_reflns_theta_full 24.98
_diffrn_reflns_theta_max 24.98
_diffrn_reflns_theta_min 2.34
_diffrn_standards_decay_% 0
_diffrn_standards_interval_count 200
_diffrn_standards_interval_time 120
_diffrn_standards_number 3
_exptl_absorpt_coefficient_mu 1.274
_exptl_absorpt_correction_T_max 1.0000
_exptl_absorpt_correction_T_min 0.7844
_exptl_absorpt_correction_type empirical
_exptl_crystal_colour orange
_exptl_crystal_density_diffrn 1.439
_exptl_crystal_description block-like
_exptl_crystal_F_000 1048
_exptl_crystal_size_max 0.28
_exptl_crystal_size_mid 0.22
_exptl_crystal_size_min 0.12
_refine_diff_density_max 1.215
_refine_diff_density_min -1.073
_refine_diff_density_rms 0.117
_refine_ls_extinction_method none
_refine_ls_goodness_of_fit_ref 1.093
_refine_ls_hydrogen_treatment mixed
_refine_ls_matrix_type full
_refine_ls_number_parameters 211
_refine_ls_number_reflns 2085
_refine_ls_number_restraints 30
_refine_ls_restrained_S_all 1.085
_refine_ls_R_factor_all 0.0736
_refine_ls_R_factor_gt 0.0657
_refine_ls_shift/su_max 0.000
_refine_ls_shift/su_mean 0.000
_refine_ls_structure_factor_coef Fsqd
_refine_ls_weighting_details 'calc w=1/[\s^2^(Fo^2^)+(0.1036P)^2^+11.8966P] where P=(Fo^2^+2Fc^2^)/3'
_refine_ls_weighting_scheme calc
_refine_ls_wR_factor_gt 0.1804
_refine_ls_wR_factor_ref 0.1885
_reflns_number_gt 1783
_reflns_number_total 2085
_reflns_threshold_expression >2sigma(I)
_cod_data_source_file ja982954j_1.cif
_cod_data_source_block f9805,compound1
_cod_original_cell_volume 2372.1(8)
_cod_database_code 4116297

loop_
_symmetry_equiv_pos_as_xyz
'x, y, z'
'-x, y, -z+1/2'
'x+1/2, y+1/2, z'
'-x+1/2, y+1/2, -z+1/2'
'-x, -y, -z'
'x, -y, z-1/2'
'-x+1/2, -y+1/2, -z'
'x+1/2, -y+1/2, z-1/2'

loop_
_atom_site_label
_atom_site_type_symbol
_atom_site_fract_x
_atom_site_fract_y
_atom_site_fract_z
_atom_site_U_iso_or_equiv
_atom_site_adp_type
_atom_site_occupancy
_atom_site_symmetry_multiplicity
_atom_site_calc_flag
_atom_site_refinement_flags
_atom_site_disorder_assembly
_atom_site_disorder_group
Ru Ru 0.05451(6) 0.31323(5) 0.17581(4) 0.0729(3) Uani 1 1 d . . .
B1 B 0.1063(11) 0.3980(10) 0.3074(8) 0.104(4) Uani 1 1 d . . .
B2 B 0.0583(18) 0.4546(12) 0.1976(15) 0.079(5) Uani 0.50 1 d P . .
C1 C 0.202(2) 0.3056(18) 0.107(3) 0.077(9) Uani 0.50 1 d PD A 1
C2 C 0.091(3) 0.304(2) 0.0410(19) 0.079(9) Uani 0.50 1 d PD A 1
C3 C 0.0331(18) 0.218(2) 0.0546(19) 0.069(7) Uani 0.50 1 d PD A 1
C4 C 0.108(3) 0.1692(16) 0.128(2) 0.079(9) Uani 0.50 1 d PD A 1
C5 C 0.214(2) 0.223(3) 0.161(3) 0.082(9) Uani 0.50 1 d PD A 1
C6 C 0.296(2) 0.3820(17) 0.106(2) 0.179(18) Uani 0.50 1 d PD A 1
H6A H 0.3257 0.4060 0.1664 0.268 Uiso 0.50 1 calc PR A 1
H6B H 0.2609 0.4329 0.0674 0.268 Uiso 0.50 1 calc PR A 1
H6C H 0.3622 0.3550 0.0850 0.268 Uiso 0.50 1 calc PR A 1
C7 C 0.046(3) 0.3676(16) -0.0380(14) 0.134(10) Uani 0.50 1 d PD A 1
H7A H -0.0277 0.3422 -0.0740 0.200 Uiso 0.50 1 calc PR A 1
H7B H 0.1053 0.3716 -0.0736 0.200 Uiso 0.50 1 calc PR A 1
H7C H 0.0311 0.4298 -0.0170 0.200 Uiso 0.50 1 calc PR A 1
C8 C -0.082(2) 0.1756(19) 0.000(2) 0.141(12) Uani 0.50 1 d PD A 1
H8A H -0.1347 0.2257 -0.0283 0.211 Uiso 0.50 1 calc PR A 1
H8B H -0.1217 0.1404 0.0395 0.211 Uiso 0.50 1 calc PR A 1
H8C H -0.0645 0.1339 -0.0447 0.211 Uiso 0.50 1 calc PR A 1
C9 C 0.096(2) 0.0692(14) 0.1610(17) 0.131(10) Uani 0.50 1 d PD A 1
H9A H 0.1346 0.0256 0.1280 0.197 Uiso 0.50 1 calc PR A 1
H9B H 0.0122 0.0532 0.1521 0.197 Uiso 0.50 1 calc PR A 1
H9C H 0.1339 0.0653 0.2240 0.197 Uiso 0.50 1 calc PR A 1
C10 C 0.324(2) 0.201(2) 0.233(2) 0.138(11) Uani 0.50 1 d PD A 1
H10A H 0.3844 0.2483 0.2329 0.207 Uiso 0.50 1 calc PR A 1
H10B H 0.3550 0.1394 0.2219 0.207 Uiso 0.50 1 calc PR A 1
H10C H 0.3030 0.2002 0.2906 0.207 Uiso 0.50 1 calc PR A 1
C1A C 0.151(4) 0.3296(15) 0.070(2) 0.079(8) Uani 0.50 1 d PD A 2
C2A C 0.224(2) 0.276(3) 0.1421(19) 0.088(10) Uani 0.50 1 d PD A 2
C3A C 0.161(5) 0.194(3) 0.160(2) 0.13(2) Uani 0.50 1 d PD A 2
C4A C 0.051(4) 0.190(2) 0.094(3) 0.111(16) Uani 0.50 1 d PD A 2
C5A C 0.047(3) 0.272(3) 0.0398(16) 0.085(12) Uani 0.50 1 d PD A 2
C6A C 0.185(3) 0.416(2) 0.023(2) 0.23(3) Uani 0.50 1 d PD A 2
H6A1 H 0.2108 0.3969 -0.0297 0.349 Uiso 0.50 1 calc PR A 2
H6A2 H 0.2493 0.4493 0.0632 0.349 Uiso 0.50 1 calc PR A 2
H6A3 H 0.1162 0.4575 0.0066 0.349 Uiso 0.50 1 calc PR A 2
C7A C 0.347(2) 0.309(3) 0.191(2) 0.21(3) Uani 0.50 1 d PD A 2
H7A1 H 0.4057 0.2920 0.1573 0.317 Uiso 0.50 1 calc PR A 2
H7A2 H 0.3684 0.2784 0.2494 0.317 Uiso 0.50 1 calc PR A 2
H7A3 H 0.3471 0.3764 0.1993 0.317 Uiso 0.50 1 calc PR A 2
C8A C 0.211(4) 0.121(2) 0.231(2) 0.32(5) Uani 0.50 1 d PD A 2
H8A1 H 0.1567 0.1131 0.2695 0.479 Uiso 0.50 1 calc PR A 2
H8A2 H 0.2882 0.1428 0.2653 0.479 Uiso 0.50 1 calc PR A 2
H8A3 H 0.2215 0.0621 0.2021 0.479 Uiso 0.50 1 calc PR A 2
C9A C -0.037(3) 0.109(2) 0.085(3) 0.23(3) Uani 0.50 1 d PD A 2
H9A1 H 0.0056 0.0498 0.0888 0.344 Uiso 0.50 1 calc PR A 2
H9A2 H -0.0937 0.1133 0.0279 0.344 Uiso 0.50 1 calc PR A 2
H9A3 H -0.0795 0.1127 0.1327 0.344 Uiso 0.50 1 calc PR A 2
C10A C -0.056(2) 0.295(3) -0.0361(16) 0.24(3) Uani 0.50 1 d PD A 2
H10D H -0.0705 0.3626 -0.0373 0.366 Uiso 0.50 1 calc PR A 2
H10E H -0.1268 0.2623 -0.0282 0.366 Uiso 0.50 1 calc PR A 2
H10F H -0.0375 0.2760 -0.0919 0.366 Uiso 0.50 1 calc PR A 2

loop_
_atom_site_aniso_label
_atom_site_aniso_U_11
_atom_site_aniso_U_22
_atom_site_aniso_U_33
_atom_site_aniso_U_23
_atom_site_aniso_U_13
_atom_site_aniso_U_12
Ru 0.0793(5) 0.0694(5) 0.0719(5) -0.0097(3) 0.0212(3) 0.0119(3)
B1 0.095(7) 0.122(9) 0.087(7) 0.005(6) 0.003(6) -0.049(7)
B2 0.098(13) 0.051(9) 0.106(13) 0.009(8) 0.062(11) 0.013(8)
C1 0.068(17) 0.051(14) 0.11(3) -0.004(14) 0.027(16) 0.008(12)
C2 0.10(3) 0.063(17) 0.066(16) -0.024(11) 0.012(17) -0.021(14)
C3 0.066(10) 0.058(17) 0.085(18) -0.024(17) 0.022(10) -0.001(13)
C4 0.090(16) 0.061(13) 0.08(2) -0.009(13) 0.007(13) 0.027(11)
C5 0.079(15) 0.089(19) 0.08(2) -0.006(16) 0.025(12) 0.027(16)
C6 0.14(2) 0.14(2) 0.30(5) -0.11(3) 0.16(3) -0.08(2)
C7 0.22(3) 0.106(18) 0.096(16) 0.002(13) 0.07(2) 0.012(19)
C8 0.093(15) 0.16(3) 0.16(3) -0.07(2) 0.008(17) -0.023(17)
C9 0.18(2) 0.110(18) 0.15(2) -0.006(16) 0.12(2) -0.031(18)
C10 0.101(18) 0.15(3) 0.14(3) -0.013(19) -0.023(17) 0.024(16)
C1A 0.11(2) 0.070(15) 0.069(18) -0.013(13) 0.050(17) 0.013(17)
C2A 0.085(14) 0.10(3) 0.074(17) 0.012(16) 0.007(12) 0.050(19)
C3A 0.18(5) 0.14(5) 0.09(3) 0.01(3) 0.06(4) 0.11(4)
C4A 0.19(4) 0.06(2) 0.10(3) -0.004(17) 0.07(3) 0.02(2)
C5A 0.079(19) 0.10(3) 0.068(16) -0.05(2) 0.001(14) 0.01(2)
C6A 0.35(6) 0.19(3) 0.25(5) 0.03(3) 0.26(5) 0.01(4)
C7A 0.071(15) 0.40(9) 0.16(3) -0.04(3) 0.026(17) 0.03(3)
C8A 0.62(11) 0.23(4) 0.17(3) 0.13(3) 0.22(5) 0.33(7)
C9A 0.24(5) 0.17(4) 0.34(7) -0.16(4) 0.19(5) -0.11(4)
C10A 0.14(3) 0.52(10) 0.068(15) -0.06(3) 0.004(16) 0.10(4)

loop_
_atom_type_symbol
_atom_type_description
_atom_type_scat_dispersion_real
_atom_type_scat_dispersion_imag
_atom_type_scat_source
C C 0.0033 0.0016 'International Tables Vol C Tables 4.2.6.8 and 6.1.1.4'
H H 0.0000 0.0000 'International Tables Vol C Tables 4.2.6.8 and 6.1.1.4'
B B 0.0013 0.0007 'International Tables Vol C Tables 4.2.6.8 and 6.1.1.4'
Ru Ru -1.2594 0.8363 'International Tables Vol C Tables 4.2.6.8 and 6.1.1.4'

loop_
_geom_angle_atom_site_label_1
_geom_angle_atom_site_label_2
_geom_angle_atom_site_label_3
_geom_angle
_geom_angle_site_symmetry_1
_geom_angle_site_symmetry_3
B2 Ru C3A 144.0(16) . .
B2 Ru C4A 153.7(12) . .
C3A Ru C4A 39.0(7) . .
B2 Ru C5A 115.0(13) . .
C3A Ru C5A 64.5(10) . .
C4A Ru C5A 38.7(6) . .
B2 Ru C1A 91.2(8) . .
C3A Ru C1A 66.2(10) . .
C4A Ru C1A 66.1(10) . .
C5A Ru C1A 38.6(6) . .
B2 Ru C1 97.9(8) . .
C3A Ru C1 51.6(9) . .
C4A Ru C1 65.9(11) . .
C5A Ru C1 51.9(9) . .
C1A Ru C1 21.0(6) . .
B2 Ru C2A 106.8(13) . .
C3A Ru C2A 38.5(6) . .
C4A Ru C2A 64.2(11) . .
C5A Ru C2A 63.0(10) . .
C1A Ru C2A 38.6(6) . .
C1 Ru C2A 17.9(6) . .
B2 Ru C2 102.3(9) . .
C3A Ru C2 66.9(11) . .
C4A Ru C2 52.0(9) . .
C5A Ru C2 17.7(6) . .
C1A Ru C2 21.4(6) . .
C1 Ru C2 38.1(6) . .
C2A Ru C2 52.7(9) . .
B2 Ru B1 56.3(6) . 2
C3A Ru B1 159.6(15) . 2
C4A Ru B1 126.3(13) . 2
C5A Ru B1 113.6(7) . 2
C1A Ru B1 126.4(9) . 2
C1 Ru B1 145.0(10) . 2
C2A Ru B1 161.0(13) . 2
C2 Ru B1 118.2(9) . 2
B2 Ru C3 135.9(10) . .
C3A Ru C3 52.5(11) . .
C4A Ru C3 18.3(8) . .
C5A Ru C3 21.4(7) . .
C1A Ru C3 55.2(7) . .
C1 Ru C3 61.8(8) . .
C2A Ru C3 66.3(10) . .
C2 Ru C3 37.1(5) . .
B1 Ru C3 118.1(7) 2 .
B2 Ru C5 125.7(10) . .
C3A Ru C5 18.3(12) . .
C4A Ru C5 52.5(14) . .
C5A Ru C5 66.7(11) . .
C1A Ru C5 55.3(8) . .
C1 Ru C5 37.0(6) . .
C2A Ru C5 21.2(8) . .
C2 Ru C5 62.8(11) . .
B1 Ru C5 177.8(9) 2 .
C3 Ru C5 61.4(10) . .
B2 Ru C4 158.6(9) . .
C3A Ru C4 19.7(13) . .
C4A Ru C4 20.1(11) . .
C5A Ru C4 53.3(9) . .
C1A Ru C4 68.8(10) . .
C1 Ru C4 60.7(9) . .
C2A Ru C4 52.8(13) . .
C2 Ru C4 61.6(10) . .
B1 Ru C4 142.3(7) 2 .
C3 Ru C4 36.4(6) . .
C5 Ru C4 36.0(7) . .
B2 B1 B2 73.2(10) . 2
B2 B1 Ru 104.7(8) . 2
B2 B1 Ru 56.0(5) 2 2
B2 B1 Ru 57.3(7) . .
B2 B1 Ru 96.9(7) 2 .
Ru B1 Ru 76.6(3) 2 .
B1 B2 Ru 73.2(8) . .
B1 B2 B1 86.8(9) . 2
Ru B2 B1 67.7(7) . 2
C5 C1 C2 110.4(17) . .
C5 C1 C6 128(3) . .
C2 C1 C6 121(3) . .
C5 C1 Ru 75(2) . .
C2 C1 Ru 71.9(17) . .
C6 C1 Ru 126.5(17) . .
C3 C2 C1 106.0(17) . .
C3 C2 C7 123(3) . .
C1 C2 C7 130(3) . .
C3 C2 Ru 74(2) . .
C1 C2 Ru 70.0(15) . .
C7 C2 Ru 128(2) . .
C2 C3 C4 108.1(18) . .
C2 C3 C8 129(3) . .
C4 C3 C8 122(3) . .
C2 C3 Ru 69.1(19) . .
C4 C3 Ru 73.1(17) . .
C8 C3 Ru 127(2) . .
C5 C4 C3 109.4(19) . .
C5 C4 C9 121(3) . .
C3 C4 C9 129(3) . .
C5 C4 Ru 71(2) . .
C3 C4 Ru 70.5(17) . .
C9 C4 Ru 132(2) . .
C4 C5 C1 106.0(18) . .
C4 C5 C10 131(3) . .
C1 C5 C10 123(3) . .
C4 C5 Ru 73(2) . .
C1 C5 Ru 67.5(19) . .
C10 C5 Ru 126(3) . .
C1 C6 H6A 109.5 . .
C1 C6 H6B 109.5 . .
H6A C6 H6B 109.5 . .
C1 C6 H6C 109.5 . .
H6A C6 H6C 109.5 . .
H6B C6 H6C 109.5 . .
C2 C7 H7A 109.5 . .
C2 C7 H7B 109.5 . .
H7A C7 H7B 109.5 . .
C2 C7 H7C 109.5 . .
H7A C7 H7C 109.5 . .
H7B C7 H7C 109.5 . .
C3 C8 H8A 109.5 . .
C3 C8 H8B 109.5 . .
H8A C8 H8B 109.5 . .
C3 C8 H8C 109.5 . .
H8A C8 H8C 109.5 . .
H8B C8 H8C 109.5 . .
C4 C9 H9A 109.5 . .
C4 C9 H9B 109.5 . .
H9A C9 H9B 109.5 . .
C4 C9 H9C 109.5 . .
H9A C9 H9C 109.5 . .
H9B C9 H9C 109.5 . .
C5 C10 H10A 109.5 . .
C5 C10 H10B 109.5 . .
H10A C10 H10B 109.5 . .
C5 C10 H10C 109.5 . .
H10A C10 H10C 109.5 . .
H10B C10 H10C 109.5 . .
C5A C1A C2A 104(2) . .
C5A C1A C6A 126(4) . .
C2A C1A C6A 128(4) . .
C5A C1A Ru 70.1(14) . .
C2A C1A Ru 71.4(16) . .
C6A C1A Ru 132.1(16) . .
C3A C2A C1A 110(2) . .
C3A C2A C7A 127(4) . .
C1A C2A C7A 123(4) . .
C3A C2A Ru 68.6(17) . .
C1A C2A Ru 70.0(14) . .
C7A C2A Ru 126(2) . .
C2A C3A C4A 108(2) . .
C2A C3A C8A 124(4) . .
C4A C3A C8A 128(4) . .
C2A C3A Ru 72.9(17) . .
C4A C3A Ru 71.2(17) . .
C8A C3A Ru 126(2) . .
C5A C4A C3A 106(2) . .
C5A C4A C9A 129(5) . .
C3A C4A C9A 124(4) . .
C5A C4A Ru 70.7(15) . .
C3A C4A Ru 69.8(17) . .
C9A C4A Ru 126(2) . .
C4A C5A C1A 111(2) . .
C4A C5A C10A 123(5) . .
C1A C5A C10A 126(4) . .
C4A C5A Ru 70.5(16) . .
C1A C5A Ru 71.3(13) . .
C10A C5A Ru 123(2) . .
C1A C6A H6A1 109.5 . .
C1A C6A H6A2 109.5 . .
H6A1 C6A H6A2 109.5 . .
C1A C6A H6A3 109.5 . .
H6A1 C6A H6A3 109.5 . .
H6A2 C6A H6A3 109.5 . .
C2A C7A H7A1 109.5 . .
C2A C7A H7A2 109.5 . .
H7A1 C7A H7A2 109.5 . .
C2A C7A H7A3 109.5 . .
H7A1 C7A H7A3 109.5 . .
H7A2 C7A H7A3 109.5 . .
C3A C8A H8A1 109.5 . .
C3A C8A H8A2 109.5 . .
H8A1 C8A H8A2 109.5 . .
C3A C8A H8A3 109.5 . .
H8A1 C8A H8A3 109.5 . .
H8A2 C8A H8A3 109.5 . .
C4A C9A H9A1 109.5 . .
C4A C9A H9A2 109.5 . .
H9A1 C9A H9A2 109.5 . .
C4A C9A H9A3 109.5 . .
H9A1 C9A H9A3 109.5 . .
H9A2 C9A H9A3 109.5 . .
C5A C10A H10D 109.5 . .
C5A C10A H10E 109.5 . .
H10D C10A H10E 109.5 . .
C5A C10A H10F 109.5 . .
H10D C10A H10F 109.5 . .
H10E C10A H10F 109.5 . .

loop_
_geom_bond_atom_site_label_1
_geom_bond_atom_site_label_2
_geom_bond_distance
_geom_bond_site_symmetry_2
Ru Ru 2.814(1) 2
Ru B2 2.014(17) .
Ru B1 2.293(12) .
Ru C3A 2.11(3) .
Ru C4A 2.13(3) .
Ru C5A 2.13(3) .
Ru C1A 2.15(2) .
Ru C1 2.16(2) .
Ru C2A 2.17(3) .
Ru C2 2.19(3) .
Ru B1 2.246(10) 2
Ru C3 2.25(3) .
Ru C5 2.27(4) .
Ru C4 2.28(3) .
B1 B2 1.82(2) .
B1 B2 2.02(2) 2
B1 Ru 2.246(10) 2
B2 B1 2.02(2) 2
C1 C5 1.409(19) .
C1 C2 1.422(19) .
C1 C6 1.524(19) .
C2 C3 1.415(18) .
C2 C7 1.49(2) .
C3 C4 1.417(19) .
C3 C8 1.506(19) .
C4 C5 1.41(2) .
C4 C9 1.510(19) .
C5 C10 1.50(2) .
C6 H6A 0.9600 .
C6 H6B 0.9600 .
C6 H6C 0.9600 .
C7 H7A 0.9600 .
C7 H7B 0.9600 .
C7 H7C 0.9600 .
C8 H8A 0.9600 .
C8 H8B 0.9600 .
C8 H8C 0.9600 .
C9 H9A 0.9600 .
C9 H9B 0.9600 .
C9 H9C 0.9600 .
C10 H10A 0.9600 .
C10 H10B 0.9600 .
C10 H10C 0.9600 .
C1A C5A 1.416(19) .
C1A C2A 1.429(19) .
C1A C6A 1.51(2) .
C2A C3A 1.41(2) .
C2A C7A 1.50(2) .
C3A C4A 1.42(2) .
C3A C8A 1.50(2) .
C4A C5A 1.415(19) .
C4A C9A 1.50(2) .
C5A C10A 1.485(19) .
C6A H6A1 0.9600 .
C6A H6A2 0.9600 .
C6A H6A3 0.9600 .
C7A H7A1 0.9600 .
C7A H7A2 0.9600 .
C7A H7A3 0.9600 .
C8A H8A1 0.9600 .
C8A H8A2 0.9600 .
C8A H8A3 0.9600 .
C9A H9A1 0.9600 .
C9A H9A2 0.9600 .
C9A H9A3 0.9600 .
C10A H10D 0.9600 .
C10A H10E 0.9600 .
C10A H10F 0.9600 .
